data_7247941
loop_
_publ_author_name
'Asano, Akiko'
'Kawanami, Yukiko'
'Fujita, Mao'
'Yano, Yuta'
'Ide, Rio'
'Minoura, Katsuhiko'
'Kato, Takuma'
'Doi, Mitsunobu'

_publ_section_title
;
 Electronic substituent effect on the conformation of a
 phenylalanine-incorporated cyclic peptide
;
_journal_issue 2
_journal_name_full 'RSC Advances'
_journal_page_first 1062
_journal_page_last 1071
_journal_paper_doi 10.1039/D3RA07836A
_journal_volume 14
_journal_year 2024
_chemical_absolute_configuration rm
_chemical_compound_source synthesis
_chemical_formula_moiety 'C39 H49 I N8 O6 S2, 0.5(C4 H9 N O)'
_chemical_formula_sum 'C41 H53.5 I N8.5 O6.5 S2'
_chemical_formula_weight 959.94
_chemical_name_systematic Phe(4I)_ASC
_space_group_crystal_system monoclinic
_space_group_IT_number 4
_space_group_name_Hall 'P 2yb'
_space_group_name_H-M_alt 'P 1 21 1'
_atom_sites_solution_hydrogens geom
_audit_creation_method SHELXL-2017/1
_audit_update_record
;
2023-08-22 deposited with the CCDC.	2023-12-19 downloaded from the CCDC.
;
_cell_angle_alpha 90
_cell_angle_beta 91.337(4)
_cell_angle_gamma 90
_cell_formula_units_Z 4
_cell_length_a 13.7742(6)
_cell_length_b 21.7130(16)
_cell_length_c 15.1389(6)
_cell_measurement_reflns_used 8857
_cell_measurement_temperature 100
_cell_measurement_theta_max 73.5900
_cell_measurement_theta_min 3.5250
_cell_volume 4526.5(4)
_computing_cell_refinement CrysAlisPro
_computing_data_collection CrysAlisPro
_computing_data_reduction CrysAlisPro
_computing_structure_refinement 'SHELXL-2017/1 (Sheldrick, 2017)'
_computing_structure_solution 'SHELXT-2014/5 (Sheldrick, 2014)'
_diffrn_ambient_temperature 100
_diffrn_detector_area_resol_mean 5.811
_diffrn_measured_fraction_theta_full 0.999
_diffrn_measured_fraction_theta_max 0.999
_diffrn_measurement_device_type 'XtaLAB Pro: Kappa single & P200K'
_diffrn_measurement_method \w-scan
_diffrn_radiation_type CuK\a
_diffrn_radiation_wavelength 1.54184
_diffrn_reflns_av_R_equivalents 0.0779
_diffrn_reflns_av_unetI/netI 0.0984
_diffrn_reflns_Laue_measured_fraction_full 0.999
_diffrn_reflns_Laue_measured_fraction_max 0.999
_diffrn_reflns_limit_h_max 16
_diffrn_reflns_limit_h_min -16
_diffrn_reflns_limit_k_max 26
_diffrn_reflns_limit_k_min -20
_diffrn_reflns_limit_l_max 18
_diffrn_reflns_limit_l_min -15
_diffrn_reflns_number 26294
_diffrn_reflns_point_group_measured_fraction_full 0.810
_diffrn_reflns_point_group_measured_fraction_max 0.808
_diffrn_reflns_theta_full 67.684
_diffrn_reflns_theta_max 68.251
_diffrn_reflns_theta_min 2.920
_diffrn_source rotating-anode
_exptl_absorpt_coefficient_mu 6.876
_exptl_absorpt_correction_T_max 1.00000
_exptl_absorpt_correction_T_min 0.7101
_exptl_absorpt_correction_type multi-scan
_exptl_crystal_colour colourless
_exptl_crystal_density_diffrn 1.409
_exptl_crystal_density_method 'not measured'
_exptl_crystal_description plate
_exptl_crystal_F_000 1982.0
_exptl_crystal_recrystallization_method 'Re-crystallisation from solvent: acetonitrile'
_exptl_crystal_size_max 0.40
_exptl_crystal_size_mid 0.10
_exptl_crystal_size_min 0.05
_refine_diff_density_max 4.104
_refine_diff_density_min -2.411
_refine_diff_density_rms 0.201
_refine_ls_abs_structure_details
;
 Flack x determined using 2754 quotients [(I+)-(I-)]/[(I+)+(I-)]
 (Parsons, Flack and Wagner, Acta Cryst. B69 (2013) 249-259).
;
_refine_ls_abs_structure_Flack 0.000(10)
_refine_ls_extinction_method none
_refine_ls_goodness_of_fit_ref 1.170
_refine_ls_hydrogen_treatment constr
_refine_ls_matrix_type full
_refine_ls_number_parameters 1063
_refine_ls_number_reflns 13407
_refine_ls_number_restraints 133
_refine_ls_restrained_S_all 1.166
_refine_ls_R_factor_all 0.1296
_refine_ls_R_factor_gt 0.1093
_refine_ls_shift/su_max 0.000
_refine_ls_shift/su_mean 0.000
_refine_ls_structure_factor_coef Fsqd
_refine_ls_weighting_details 'w=1/[\s^2^(Fo^2^)+(0.2000P)^2^] where P=(Fo^2^+2Fc^2^)/3'
_refine_ls_weighting_scheme calc
_refine_ls_wR_factor_gt 0.2930
_refine_ls_wR_factor_ref 0.3125
_reflns_Friedel_coverage 0.572
_reflns_Friedel_fraction_full 0.609
_reflns_Friedel_fraction_max 0.606
_reflns_number_gt 9911
_reflns_number_total 13407
_reflns_threshold_expression 'I > 2\s(I)'
_cod_data_source_file d3ra07836a2.cif
_cod_data_source_block phe4i
_cod_depositor_comments
;

2024-10-30
Z value and formula fixed to values more according to usual
chemical conventions.                 miguel
;
_cod_original_formula_sum 'C82 H106 I2 N17 O13 S4'
_cod_original_formula_weight 1919.88
_cod_original_formula_moiety 'C39 H48 I N8 O6 S2, C39 H49 I N8 O6 S2, C4 H9 N O'
_cod_original_formula_units_Z 2
_cod_original_sg_symbol_H-M 'P 21'
_cod_database_code 7247941
_shelx_shelxl_version_number 2017/1
_shelx_space_group_comment
;
The symmetry employed for this shelxl refinement is uniquely defined
by the following loop, which should always be used as a source of
symmetry information in preference to the above space-group names.
They are only intended as comments.
;

loop_
_space_group_symop_operation_xyz
'x, y, z'
'-x, y+1/2, -z'

loop_
_atom_site_label
_atom_site_type_symbol
_atom_site_fract_x
_atom_site_fract_y
_atom_site_fract_z
_atom_site_U_iso_or_equiv
_atom_site_adp_type
_atom_site_occupancy
_atom_site_site_symmetry_order
_atom_site_calc_flag
_atom_site_refinement_flags_posn
_atom_site_refinement_flags_adp
_atom_site_refinement_flags_occupancy
_atom_site_disorder_assembly
_atom_site_disorder_group
N1S N 0.7321(18) 0.7257(15) 0.007(2) 0.097(8) Uani 1 1 d . U . . .
O1S O 0.7870(14) 0.7328(11) -0.1293(11) 0.087(6) Uani 1 1 d . U . . .
C1S C 0.752(2) 0.7072(17) -0.0705(19) 0.087(8) Uani 1 1 d . U . . .
C2S C 0.718(3) 0.6364(16) -0.086(3) 0.112(12) Uani 1 1 d . U . . .
H2S1 H 0.689974 0.620629 -0.033310 0.168 Uiso 1 1 calc R U . . .
H2S2 H 0.670093 0.634846 -0.133634 0.168 Uiso 1 1 calc R U . . .
H2S3 H 0.772846 0.611868 -0.101429 0.168 Uiso 1 1 calc R U . . .
C3S C 0.768(2) 0.7895(12) 0.0245(16) 0.067(6) Uani 1 1 d . U . . .
H3S1 H 0.751623 0.801417 0.083363 0.101 Uiso 1 1 calc R U . . .
H3S2 H 0.837287 0.790583 0.018773 0.101 Uiso 1 1 calc R U . . .
H3S3 H 0.738367 0.817420 -0.017173 0.101 Uiso 1 1 calc R U . . .
C4S C 0.684(3) 0.6965(16) 0.079(2) 0.101(11) Uani 1 1 d . U . . .
H4S1 H 0.682062 0.724374 0.127927 0.152 Uiso 1 1 calc R U . . .
H4S2 H 0.619438 0.685382 0.060637 0.152 Uiso 1 1 calc R U . . .
H4S3 H 0.719592 0.660119 0.096095 0.152 Uiso 1 1 calc R U . . .
N11A N 0.7741(9) 0.2820(7) 0.2668(9) 0.032(3) Uani 1 1 d . . . . .
H11A H 0.808903 0.303484 0.231814 0.039 Uiso 1 1 calc R U . . .
C11A C 0.8022(11) 0.2774(8) 0.3612(10) 0.030(3) Uani 1 1 d . . . . .
H11B H 0.792182 0.234430 0.378786 0.036 Uiso 1 1 calc R U . . .
C13A C 0.9082(11) 0.2911(9) 0.3757(11) 0.035(4) Uani 1 1 d . . . . .
H13A H 0.921433 0.332882 0.356664 0.043 Uiso 1 1 calc R U . . .
H13B H 0.946268 0.263332 0.340232 0.043 Uiso 1 1 calc R U . . .
C14A C 0.9382(11) 0.2840(9) 0.4724(12) 0.037(4) Uani 1 1 d . . . . .
C15A C 0.9344(13) 0.2228(8) 0.5064(11) 0.038(4) Uani 1 1 d . . . . .
H15A H 0.916463 0.189769 0.470469 0.046 Uiso 1 1 calc R U . . .
C16A C 0.9589(14) 0.2144(10) 0.5963(12) 0.048(5) Uani 1 1 d . . . . .
H16A H 0.956867 0.174784 0.619680 0.057 Uiso 1 1 calc R U . . .
C17A C 0.9856(13) 0.2621(11) 0.6508(10) 0.044(5) Uani 1 1 d . U . . .
I17A I 1.01251(11) 0.24873(9) 0.78531(8) 0.0656(5) Uani 1 1 d . . . . .
C18A C 0.9914(13) 0.3230(10) 0.6158(13) 0.044(4) Uani 1 1 d . . . . .
H18A H 1.011309 0.355927 0.651160 0.053 Uiso 1 1 calc R U . . .
C19A C 0.9659(12) 0.3318(9) 0.5259(11) 0.037(4) Uani 1 1 d . . . . .
H19A H 0.968011 0.371314 0.502397 0.044 Uiso 1 1 calc R U . . .
N21A N 0.6724(10) 0.2958(6) 0.4682(9) 0.034(3) Uani 1 1 d . . . . .
C21A C 0.6161(12) 0.3499(9) 0.4950(12) 0.037(4) Uani 1 1 d . . . . .
H21A H 0.608579 0.349255 0.559198 0.044 Uiso 1 1 calc R U . . .
C22A C 0.5192(12) 0.3564(9) 0.4510(13) 0.039(4) Uani 1 1 d . . . . .
O22A O 0.4603(9) 0.3945(7) 0.4720(9) 0.051(4) Uani 1 1 d . . . . .
C23A C 0.6789(12) 0.4060(8) 0.4696(11) 0.034(4) Uani 1 1 d . . . . .
H23A H 0.638513 0.438527 0.443072 0.041 Uiso 1 1 calc R U . . .
O23A O 0.7433(8) 0.3783(5) 0.4027(7) 0.031(2) Uani 1 1 d . . . . .
C24A C 0.7404(15) 0.4309(10) 0.5441(13) 0.048(5) Uani 1 1 d . . . . .
H24A H 0.699492 0.448873 0.587616 0.072 Uiso 1 1 calc R U . . .
H24B H 0.777783 0.398131 0.570432 0.072 Uiso 1 1 calc R U . . .
H24C H 0.783446 0.461785 0.521955 0.072 Uiso 1 1 calc R U . . .
C25A C 0.7360(10) 0.3156(7) 0.4143(10) 0.025(3) Uani 1 1 d . . . . .
N31A N 0.5033(9) 0.3165(7) 0.3793(9) 0.032(3) Uani 1 1 d . . . . .
H31A H 0.539512 0.284490 0.374162 0.039 Uiso 1 1 calc R U . . .
C31A C 0.4272(11) 0.3281(7) 0.3134(12) 0.033(4) Uani 1 1 d . . . . .
H31B H 0.392917 0.365022 0.332847 0.040 Uiso 1 1 calc R U . . .
C33A C 0.3510(12) 0.2768(8) 0.3069(13) 0.037(4) Uani 1 1 d . . . . .
H33A H 0.306666 0.285641 0.256951 0.045 Uiso 1 1 calc R U . . .
C34A C 0.2928(14) 0.2768(11) 0.3918(15) 0.053(5) Uani 1 1 d . U . . .
H34A H 0.244690 0.244886 0.388805 0.080 Uiso 1 1 calc R U . . .
H34B H 0.335852 0.269653 0.441587 0.080 Uiso 1 1 calc R U . . .
H34C H 0.261500 0.316002 0.398415 0.080 Uiso 1 1 calc R U . . .
C35A C 0.3969(13) 0.2129(9) 0.2927(13) 0.041(4) Uani 1 1 d . U . . .
H35A H 0.433220 0.213253 0.239332 0.061 Uiso 1 1 calc R U . . .
H35B H 0.439538 0.203242 0.341857 0.061 Uiso 1 1 calc R U . . .
H35C H 0.346642 0.182353 0.288063 0.061 Uiso 1 1 calc R U . . .
N41A N 0.5599(10) 0.3705(8) 0.2245(9) 0.040(3) Uani 1 1 d . . . . .
C41A C 0.5821(14) 0.3841(11) 0.1364(13) 0.049(5) Uani 1 1 d . . . . .
C42A C 0.6744(13) 0.4186(9) 0.1150(12) 0.042(4) Uani 1 1 d . . . . .
O42A O 0.6924(10) 0.4309(7) 0.0389(9) 0.050(3) Uani 1 1 d . . . . .
C43A C 0.5182(14) 0.3653(11) 0.0769(13) 0.053(5) Uani 1 1 d . . . . .
H43A H 0.523817 0.370979 0.016351 0.063 Uiso 1 1 calc R U . . .
S43A S 0.4230(3) 0.3286(3) 0.1254(3) 0.0476(12) Uani 1 1 d . . . . .
C44A C 0.4774(11) 0.3456(9) 0.2289(10) 0.033(4) Uani 1 1 d . . . . .
N51A N 0.7306(11) 0.4314(7) 0.1851(11) 0.040(3) Uani 1 1 d . . . . .
H51A H 0.713573 0.418989 0.236442 0.048 Uiso 1 1 calc R U . . .
C51A C 0.8223(13) 0.4668(10) 0.1767(13) 0.044(4) Uani 1 1 d . . . . .
H51B H 0.811717 0.497074 0.129390 0.053 Uiso 1 1 calc R U . . .
C53A C 0.8463(15) 0.5027(11) 0.2616(16) 0.055(5) Uani 1 1 d . . . . .
H53A H 0.847696 0.473748 0.311341 0.066 Uiso 1 1 calc R U . . .
C54A C 0.9492(14) 0.5307(11) 0.2524(16) 0.055(5) Uani 1 1 d . U . . .
H54A H 0.995206 0.498243 0.243123 0.082 Uiso 1 1 calc R U . . .
H54B H 0.949254 0.558370 0.202916 0.082 Uiso 1 1 calc R U . . .
H54C H 0.966787 0.552765 0.305289 0.082 Uiso 1 1 calc R U . . .
C55A C 0.7690(17) 0.5484(13) 0.2762(18) 0.067(6) Uani 1 1 d . U . . .
H55A H 0.708221 0.526397 0.282465 0.081 Uiso 1 1 calc R U . . .
H55B H 0.762574 0.573694 0.223559 0.081 Uiso 1 1 calc R U . . .
C56A C 0.782(2) 0.5907(14) 0.3552(18) 0.081(8) Uani 1 1 d . U . . .
H56A H 0.728198 0.618341 0.358104 0.122 Uiso 1 1 calc R U . . .
H56B H 0.786630 0.566623 0.408294 0.122 Uiso 1 1 calc R U . . .
H56C H 0.841161 0.614076 0.349195 0.122 Uiso 1 1 calc R U . . .
N61A N 0.9393(10) 0.4249(8) 0.0706(9) 0.039(3) Uani 1 1 d . . . . .
C61A C 0.9958(12) 0.3689(9) 0.0648(9) 0.034(4) Uani 1 1 d . . . . .
H61A H 1.060400 0.377480 0.041901 0.041 Uiso 1 1 calc R U . . .
C62A C 0.9400(15) 0.3226(11) 0.0039(13) 0.050(5) Uani 1 1 d . . . . .
O62A O 0.9750(10) 0.2692(7) -0.0051(8) 0.049(3) Uani 1 1 d . . . . .
C63A C 1.0038(12) 0.3413(11) 0.1598(12) 0.047(5) Uani 1 1 d . . . . .
O63A O 0.9218(8) 0.3754(6) 0.2010(7) 0.038(3) Uani 1 1 d . . . . .
C64A C 1.0959(13) 0.3624(11) 0.2039(11) 0.046(5) Uani 1 1 d . . . . .
H64A H 1.149824 0.341186 0.178780 0.069 Uiso 1 1 calc R U . . .
H64B H 1.103186 0.405900 0.195354 0.069 Uiso 1 1 calc R U . . .
H64C H 1.093789 0.353559 0.265966 0.069 Uiso 1 1 calc R U . . .
C65A C 0.8997(13) 0.4239(8) 0.1474(13) 0.040(4) Uani 1 1 d . . . . .
N71A N 0.8577(11) 0.3422(9) -0.0336(10) 0.047(4) Uani 1 1 d . . . . .
H71A H 0.844344 0.380909 -0.035419 0.056 Uiso 1 1 calc R U . . .
C71A C 0.7891(15) 0.2966(11) -0.0721(12) 0.049(5) Uani 1 1 d . . . . .
H71B H 0.826257 0.262404 -0.096656 0.059 Uiso 1 1 calc R U . . .
C73A C 0.7277(17) 0.3270(13) -0.1479(13) 0.064(7) Uani 1 1 d . . . . .
H73A H 0.670055 0.346754 -0.123752 0.077 Uiso 1 1 calc R U . . .
C74A C 0.697(2) 0.2761(14) -0.2128(14) 0.069(7) Uani 1 1 d . U . . .
H74A H 0.660552 0.245405 -0.182393 0.104 Uiso 1 1 calc R U . . .
H74B H 0.658090 0.293396 -0.259778 0.104 Uiso 1 1 calc R U . . .
H74C H 0.754129 0.257488 -0.236777 0.104 Uiso 1 1 calc R U . . .
C75A C 0.7859(18) 0.3741(14) -0.2014(15) 0.071(7) Uani 1 1 d . U . . .
H75A H 0.806743 0.407164 -0.163455 0.107 Uiso 1 1 calc R U . . .
H75B H 0.841584 0.354218 -0.225583 0.107 Uiso 1 1 calc R U . . .
H75C H 0.745545 0.390126 -0.248584 0.107 Uiso 1 1 calc R U . . .
N81A N 0.7488(11) 0.2833(8) 0.0837(10) 0.044(4) Uani 1 1 d . . . . .
C81A C 0.6838(12) 0.2502(10) 0.1393(11) 0.041(4) Uani 1 1 d . . . . .
C82A C 0.6952(11) 0.2532(9) 0.2352(10) 0.033(3) Uani 1 1 d . . . . .
O82A O 0.6374(8) 0.2265(6) 0.2833(8) 0.038(3) Uani 1 1 d . . . . .
C83A C 0.6150(14) 0.2183(11) 0.0980(14) 0.050(5) Uani 1 1 d . . . . .
H83A H 0.567162 0.195445 0.125359 0.060 Uiso 1 1 calc R U . . .
S83A S 0.6276(4) 0.2256(3) -0.0161(3) 0.0535(13) Uani 1 1 d . . . . .
C84A C 0.7278(13) 0.2724(10) 0.0023(11) 0.047(5) Uani 1 1 d . . . . .
N11B N 0.2720(9) 0.5906(7) 0.7226(8) 0.032(3) Uani 1 1 d . . . . .
H11C H 0.307139 0.567377 0.756518 0.038 Uiso 1 1 calc R U . . .
C11B C 0.2975(12) 0.5985(7) 0.6302(9) 0.028(3) Uani 1 1 d . . . . .
H11D H 0.286135 0.641862 0.615091 0.033 Uiso 1 1 calc R U . . .
C13B C 0.4055(11) 0.5858(8) 0.6186(9) 0.029(3) Uani 1 1 d . . . . .
H13C H 0.443221 0.613345 0.656361 0.034 Uiso 1 1 calc R U . . .
H13D H 0.419878 0.543877 0.636847 0.034 Uiso 1 1 calc R U . . .
C14B C 0.4348(10) 0.5944(8) 0.5245(10) 0.029(3) Uani 1 1 d . . . . .
C15B C 0.4642(11) 0.5463(8) 0.4726(10) 0.032(3) Uani 1 1 d . . . . .
H15B H 0.468992 0.507204 0.497452 0.038 Uiso 1 1 calc R U . . .
C16B C 0.4867(14) 0.5539(10) 0.3854(12) 0.045(5) Uani 1 1 d . . . . .
H16B H 0.505324 0.520082 0.352048 0.054 Uiso 1 1 calc R U . . .
C17B C 0.4817(12) 0.6109(12) 0.3476(12) 0.048(5) Uani 1 1 d . U . . .
I17B I 0.50957(10) 0.62144(8) 0.21233(8) 0.0635(5) Uani 1 1 d . . . . .
C18B C 0.4527(13) 0.6604(9) 0.3962(12) 0.040(4) Uani 1 1 d . . . . .
H18B H 0.448066 0.699119 0.370028 0.048 Uiso 1 1 calc R U . . .
C19B C 0.4303(13) 0.6531(8) 0.4837(11) 0.037(4) Uani 1 1 d . . . . .
H19B H 0.411998 0.687183 0.516565 0.044 Uiso 1 1 calc R U . . .
N21B N 0.1691(10) 0.5824(6) 0.5178(9) 0.032(3) Uani 1 1 d . . . . .
C21B C 0.1148(12) 0.5292(9) 0.4855(11) 0.035(4) Uani 1 1 d . . . . .
H21B H 0.106732 0.532188 0.421150 0.042 Uiso 1 1 calc R U . . .
C22B C 0.0165(12) 0.5255(9) 0.5259(13) 0.041(4) Uani 1 1 d . . . . .
O22B O -0.0425(9) 0.4846(7) 0.4961(8) 0.046(3) Uani 1 1 d . . . . .
C23B C 0.1779(11) 0.4754(9) 0.5077(11) 0.034(4) Uani 1 1 d . . . . .
H23B H 0.138027 0.441606 0.529678 0.041 Uiso 1 1 calc R U . . .
O23B O 0.2419(8) 0.4986(5) 0.5797(7) 0.033(2) Uani 1 1 d . . . . .
C24B C 0.2395(14) 0.4523(11) 0.4317(14) 0.055(6) Uani 1 1 d . . . . .
H24D H 0.197739 0.437198 0.384919 0.083 Uiso 1 1 calc R U . . .
H24E H 0.278414 0.485441 0.410095 0.083 Uiso 1 1 calc R U . . .
H24F H 0.281103 0.419586 0.452531 0.083 Uiso 1 1 calc R U . . .
C25B C 0.2322(11) 0.5606(7) 0.5711(11) 0.029(3) Uani 1 1 d . . . . .
N31B N 0.0004(9) 0.5597(7) 0.5969(9) 0.031(3) Uani 1 1 d . . . . .
H31C H 0.034988 0.592224 0.605485 0.038 Uiso 1 1 calc R U . . .
C31B C -0.0746(12) 0.5442(9) 0.6617(13) 0.039(4) Uani 1 1 d . . . . .
H31D H -0.111986 0.509806 0.636490 0.047 Uiso 1 1 calc R U . . .
C33B C -0.1476(11) 0.5976(8) 0.6752(10) 0.033(4) Uani 1 1 d . . . . .
H33B H -0.191343 0.584848 0.721883 0.040 Uiso 1 1 calc R U . . .
C34B C -0.1021(14) 0.6562(9) 0.7039(12) 0.040(4) Uani 1 1 d . U . . .
H34D H -0.064276 0.649406 0.757136 0.061 Uiso 1 1 calc R U . . .
H34E H -0.060645 0.671068 0.658487 0.061 Uiso 1 1 calc R U . . .
H34F H -0.151691 0.686087 0.714870 0.061 Uiso 1 1 calc R U . . .
C35B C -0.2098(14) 0.6047(11) 0.5897(15) 0.056(6) Uani 1 1 d . U . . .
H35D H -0.237739 0.565663 0.573748 0.084 Uiso 1 1 calc R U . . .
H35E H -0.260778 0.634010 0.599230 0.084 Uiso 1 1 calc R U . . .
H35F H -0.169733 0.618992 0.542846 0.084 Uiso 1 1 calc R U . . .
N41B N 0.0592(10) 0.4952(7) 0.7459(10) 0.035(3) Uani 1 1 d . . . . .
C41B C 0.0835(14) 0.4779(10) 0.8306(14) 0.050(5) Uani 1 1 d . . . . .
C42B C 0.1768(14) 0.4448(10) 0.8491(16) 0.052(5) Uani 1 1 d . . . . .
O42B O 0.1996(11) 0.4292(8) 0.9245(11) 0.061(4) Uani 1 1 d . . . . .
C43B C 0.0186(15) 0.4899(10) 0.8926(13) 0.047(5) Uani 1 1 d . . . . .
H43B H 0.025268 0.478884 0.951766 0.057 Uiso 1 1 calc R U . . .
S43B S -0.0790(3) 0.5286(3) 0.8469(3) 0.0503(12) Uani 1 1 d . . . . .
C44B C -0.0245(12) 0.5202(10) 0.7441(13) 0.043(4) Uani 1 1 d . . . . .
N51B N 0.2329(11) 0.4370(7) 0.7801(11) 0.042(4) Uani 1 1 d . . . . .
H51C H 0.215113 0.452524 0.730009 0.051 Uiso 1 1 calc R U . . .
C51B C 0.3253(13) 0.4024(12) 0.7866(15) 0.056(5) Uani 1 1 d . . . . .
H51D H 0.315706 0.366783 0.825281 0.067 Uiso 1 1 calc R U . . .
C53B C 0.3546(16) 0.3775(11) 0.6914(16) 0.058(6) Uani 1 1 d . . . . .
H53B H 0.365019 0.414001 0.654667 0.070 Uiso 1 1 calc R U . . .
C54B C 0.4552(17) 0.3450(14) 0.702(2) 0.074(8) Uani 1 1 d . U . . .
H54D H 0.499407 0.371322 0.734063 0.112 Uiso 1 1 calc R U . . .
H54E H 0.447647 0.307017 0.733467 0.112 Uiso 1 1 calc R U . . .
H54F H 0.480432 0.336594 0.644529 0.112 Uiso 1 1 calc R U . . .
C55B C 0.2828(19) 0.3374(15) 0.641(2) 0.079(8) Uani 1 1 d . U . . .
H55C H 0.304744 0.331758 0.581002 0.095 Uiso 1 1 calc R U . . .
H55D H 0.220203 0.357856 0.637757 0.095 Uiso 1 1 calc R U . . .
C56B C 0.271(2) 0.2722(16) 0.686(3) 0.097(10) Uani 1 1 d . U . . .
H56D H 0.225092 0.247971 0.652718 0.146 Uiso 1 1 calc R U . . .
H56E H 0.332652 0.251586 0.688529 0.146 Uiso 1 1 calc R U . . .
H56F H 0.248188 0.277660 0.745233 0.146 Uiso 1 1 calc R U . . .
N61B N 0.4413(11) 0.4356(8) 0.9042(10) 0.045(4) Uani 1 1 d . . . . .
C61B C 0.4984(13) 0.4924(11) 0.9209(12) 0.045(5) Uani 1 1 d . . . . .
H61B H 0.562942 0.482114 0.945325 0.054 Uiso 1 1 calc R U . . .
C62B C 0.4470(14) 0.5366(14) 0.9816(12) 0.057(6) Uani 1 1 d . . . . .
O62B O 0.4810(11) 0.5897(8) 1.0001(9) 0.055(4) Uani 1 1 d . . . . .
C63B C 0.5069(13) 0.5217(10) 0.8304(10) 0.040(4) Uani 1 1 d . . . . .
H63B H 0.497220 0.566339 0.834856 0.048 Uiso 1 1 calc R U . . .
O63B O 0.4245(9) 0.4937(6) 0.7814(8) 0.040(3) Uani 1 1 d . . . . .
C64B C 0.6015(14) 0.5084(12) 0.7842(14) 0.053(5) Uani 1 1 d . . . . .
H64D H 0.654517 0.526879 0.816778 0.079 Uiso 1 1 calc R U . . .
H64E H 0.611247 0.464650 0.781104 0.079 Uiso 1 1 calc R U . . .
H64F H 0.598424 0.525140 0.725512 0.079 Uiso 1 1 calc R U . . .
C65B C 0.4010(13) 0.4418(9) 0.8274(11) 0.038(4) Uani 1 1 d . . . . .
N71B N 0.3615(12) 0.5165(9) 1.0136(10) 0.048(4) Uani 1 1 d . . . . .
H71C H 0.346477 0.478225 1.007885 0.058 Uiso 1 1 calc R U . . .
C71B C 0.2944(14) 0.5574(10) 1.0572(12) 0.045(4) Uani 1 1 d . . . . .
H71D H 0.333723 0.590690 1.083228 0.053 Uiso 1 1 calc R U . . .
C73B C 0.2385(16) 0.5277(11) 1.1340(12) 0.052(5) Uani 1 1 d . . . . .
H73B H 0.181574 0.506772 1.108240 0.063 Uiso 1 1 calc R U . . .
C74B C 0.300(2) 0.4797(14) 1.1804(16) 0.077(8) Uani 1 1 d . U . . .
H74D H 0.321334 0.449739 1.138294 0.116 Uiso 1 1 calc R U . . .
H74E H 0.356180 0.499129 1.207594 0.116 Uiso 1 1 calc R U . . .
H74F H 0.263169 0.459731 1.224914 0.116 Uiso 1 1 calc R U . . .
C75B C 0.203(2) 0.5761(15) 1.1947(15) 0.078(8) Uani 1 1 d . U . . .
H75D H 0.164300 0.605262 1.161892 0.117 Uiso 1 1 calc R U . . .
H75E H 0.164492 0.557374 1.239393 0.117 Uiso 1 1 calc R U . . .
H75F H 0.257503 0.596773 1.222072 0.117 Uiso 1 1 calc R U . . .
N81B N 0.2500(11) 0.5826(7) 0.9030(9) 0.038(3) Uani 1 1 d . . . . .
C81B C 0.1826(12) 0.6169(8) 0.8515(10) 0.034(3) Uani 1 1 d . . . . .
C82B C 0.1933(10) 0.6196(7) 0.7553(9) 0.027(3) Uani 1 1 d . . . . .
O82B O 0.1332(8) 0.6474(6) 0.7069(8) 0.036(3) Uani 1 1 d . . . . .
C83B C 0.1144(13) 0.6455(9) 0.8973(12) 0.041(4) Uani 1 1 d . . . . .
H83B H 0.065145 0.669492 0.872019 0.049 Uiso 1 1 calc R U . . .
S83B S 0.1288(3) 0.6329(3) 1.0074(3) 0.0514(13) Uani 1 1 d . . . . .
C84B C 0.2306(13) 0.5866(10) 0.9860(11) 0.043(4) Uani 1 1 d . . . . .

loop_
_atom_site_aniso_label
_atom_site_aniso_U_11
_atom_site_aniso_U_22
_atom_site_aniso_U_33
_atom_site_aniso_U_23
_atom_site_aniso_U_13
_atom_site_aniso_U_12
N1S 0.085(14) 0.108(18) 0.098(16) -0.010(14) -0.007(12) -0.020(13)
O1S 0.101(13) 0.107(16) 0.053(10) 0.006(10) 0.019(9) 0.003(12)
C1S 0.090(15) 0.12(2) 0.054(13) 0.023(14) 0.011(12) 0.011(15)
C2S 0.13(2) 0.06(2) 0.15(3) -0.018(19) 0.02(2) 0.002(18)
C3S 0.091(17) 0.059(15) 0.052(13) -0.012(11) 0.012(11) -0.010(13)
C4S 0.16(3) 0.08(2) 0.064(16) -0.009(14) 0.046(18) -0.016(19)
N11A 0.032(7) 0.031(8) 0.034(7) -0.001(6) -0.001(5) 0.008(6)
C11A 0.044(9) 0.022(9) 0.026(7) 0.003(6) 0.006(6) 0.004(7)
C13A 0.034(8) 0.032(10) 0.040(9) 0.018(7) 0.001(6) 0.012(7)
C14A 0.026(8) 0.045(11) 0.040(9) 0.006(8) -0.001(6) -0.007(7)
C15A 0.056(10) 0.022(9) 0.036(9) 0.011(7) 0.002(7) 0.009(8)
C16A 0.058(11) 0.049(13) 0.036(10) -0.002(8) 0.004(8) 0.007(10)
C17A 0.047(9) 0.069(13) 0.018(7) -0.010(7) -0.001(6) 0.010(9)
I17A 0.0663(8) 0.1019(13) 0.0283(6) 0.0042(7) -0.0031(5) -0.0004(9)
C18A 0.040(9) 0.049(13) 0.044(11) -0.007(9) 0.000(7) -0.007(8)
C19A 0.041(9) 0.031(10) 0.037(9) 0.003(7) -0.004(7) 0.003(7)
N21A 0.039(7) 0.019(8) 0.045(8) 0.003(6) 0.005(6) 0.008(6)
C21A 0.036(8) 0.035(10) 0.040(9) -0.010(7) 0.004(7) -0.001(7)
C22A 0.030(8) 0.031(10) 0.056(11) -0.001(8) 0.011(7) -0.002(7)
O22A 0.041(7) 0.062(10) 0.051(8) -0.021(7) 0.004(6) 0.007(7)
C23A 0.046(9) 0.024(9) 0.033(8) -0.004(6) 0.003(7) 0.008(7)
O23A 0.037(6) 0.024(6) 0.034(6) -0.005(5) 0.008(4) 0.000(5)
C24A 0.060(11) 0.042(12) 0.042(10) -0.024(8) 0.009(8) -0.014(9)
C25A 0.026(7) 0.018(8) 0.031(8) -0.011(6) 0.002(6) -0.002(6)
N31A 0.034(7) 0.026(8) 0.037(7) -0.004(6) 0.007(5) 0.004(6)
C31A 0.028(8) 0.007(7) 0.065(11) -0.003(7) 0.000(7) 0.001(6)
C33A 0.029(8) 0.025(10) 0.059(11) 0.006(8) 0.002(7) -0.006(7)
C34A 0.037(9) 0.057(14) 0.066(13) -0.018(10) 0.005(8) -0.009(9)
C35A 0.038(9) 0.031(10) 0.054(11) -0.008(8) 0.001(7) -0.003(7)
N41A 0.040(8) 0.044(10) 0.035(7) 0.004(6) 0.000(6) 0.003(7)
C41A 0.047(10) 0.052(13) 0.047(10) 0.004(9) -0.003(8) -0.001(9)
C42A 0.040(9) 0.046(12) 0.039(10) 0.013(8) -0.004(7) 0.006(8)
O42A 0.064(8) 0.040(8) 0.046(8) 0.011(6) 0.004(6) -0.006(7)
C43A 0.049(10) 0.067(16) 0.041(10) 0.022(10) -0.006(8) -0.012(10)
S43A 0.043(2) 0.058(3) 0.041(2) 0.012(2) -0.0088(18) -0.005(2)
C44A 0.030(8) 0.041(11) 0.027(8) -0.005(7) -0.008(6) 0.008(7)
N51A 0.044(8) 0.030(9) 0.048(9) 0.010(6) 0.010(6) -0.003(7)
C51A 0.038(9) 0.048(12) 0.048(10) 0.003(8) 0.006(7) -0.001(8)
C53A 0.051(11) 0.046(13) 0.068(14) -0.005(10) 0.011(9) -0.011(10)
C54A 0.046(10) 0.041(12) 0.077(14) -0.009(10) 0.008(10) -0.004(9)
C55A 0.059(12) 0.070(15) 0.073(14) 0.000(11) 0.015(10) 0.003(11)
C56A 0.101(19) 0.077(19) 0.065(15) -0.042(14) -0.001(13) 0.015(15)
N61A 0.038(7) 0.053(10) 0.026(7) 0.006(6) 0.008(5) -0.008(7)
C61A 0.040(8) 0.052(12) 0.011(6) -0.006(6) 0.004(5) -0.004(8)
C62A 0.055(11) 0.059(15) 0.036(10) -0.009(9) -0.002(8) -0.003(10)
O62A 0.056(8) 0.055(10) 0.035(7) -0.011(6) -0.001(5) 0.002(7)
C63A 0.033(8) 0.073(15) 0.034(9) 0.008(9) 0.005(7) 0.010(9)
O63A 0.040(6) 0.054(8) 0.021(5) 0.011(5) 0.001(4) 0.001(6)
C64A 0.047(10) 0.071(15) 0.021(8) -0.010(8) 0.001(7) 0.001(9)
C65A 0.043(9) 0.021(9) 0.056(11) 0.010(7) 0.002(8) 0.004(7)
N71A 0.045(8) 0.064(12) 0.032(8) 0.008(7) -0.002(6) -0.007(8)
C71A 0.059(11) 0.061(14) 0.027(9) 0.003(8) -0.004(8) -0.002(10)
C73A 0.068(14) 0.093(19) 0.031(10) -0.008(11) -0.017(9) 0.005(13)
C74A 0.088(16) 0.085(18) 0.035(11) -0.007(11) -0.015(10) -0.005(13)
C75A 0.072(14) 0.10(2) 0.045(11) 0.019(12) -0.020(10) 0.012(13)
N81A 0.046(8) 0.047(10) 0.040(8) -0.014(7) -0.001(6) 0.001(7)
C81A 0.041(9) 0.045(11) 0.037(9) -0.004(8) 0.007(7) 0.000(9)
C82A 0.034(8) 0.029(9) 0.036(8) -0.004(7) 0.000(6) 0.005(7)
O82A 0.041(6) 0.029(7) 0.044(7) -0.001(5) -0.002(5) 0.005(5)
C83A 0.039(9) 0.056(13) 0.055(12) 0.002(10) -0.003(8) 0.001(9)
S83A 0.053(3) 0.071(4) 0.036(2) -0.014(2) -0.0067(19) -0.004(2)
C84A 0.041(9) 0.069(15) 0.029(9) 0.009(8) -0.008(7) 0.009(9)
N11B 0.032(7) 0.044(9) 0.019(6) 0.008(6) 0.001(5) -0.004(6)
C11B 0.049(9) 0.020(8) 0.014(6) 0.003(5) -0.002(6) -0.010(7)
C13B 0.035(8) 0.036(9) 0.015(6) 0.007(6) 0.000(5) -0.001(7)
C14B 0.025(7) 0.030(9) 0.031(8) 0.004(6) 0.005(6) 0.000(6)
C15B 0.032(8) 0.034(10) 0.029(8) 0.004(6) 0.005(6) 0.003(7)
C16B 0.060(12) 0.041(12) 0.033(9) -0.006(8) -0.005(8) 0.013(9)
C17B 0.032(8) 0.079(14) 0.034(8) 0.009(9) 0.000(6) 0.005(9)
I17B 0.0571(7) 0.1040(13) 0.0298(6) 0.0170(7) 0.0071(5) 0.0113(8)
C18B 0.056(11) 0.023(9) 0.041(9) 0.013(7) 0.005(8) 0.003(8)
C19B 0.052(10) 0.022(9) 0.037(9) -0.003(7) 0.007(7) -0.004(7)
N21B 0.038(7) 0.018(7) 0.041(8) -0.007(6) 0.012(6) 0.004(6)
C21B 0.039(8) 0.032(10) 0.035(8) -0.005(7) 0.000(7) -0.015(7)
C22B 0.032(8) 0.035(11) 0.055(11) -0.021(9) 0.005(7) 0.001(8)
O22B 0.047(7) 0.047(9) 0.045(7) -0.020(6) -0.001(5) -0.003(6)
C23B 0.029(8) 0.040(10) 0.034(8) -0.022(7) 0.006(6) 0.000(7)
O23B 0.040(6) 0.017(6) 0.042(6) -0.016(5) 0.012(5) -0.003(5)
C24B 0.046(10) 0.070(16) 0.050(11) -0.045(11) 0.012(8) 0.004(10)
C25B 0.028(7) 0.020(9) 0.038(9) -0.002(6) 0.006(6) -0.003(6)
N31B 0.032(7) 0.025(8) 0.037(7) -0.009(6) 0.000(5) -0.006(5)
C31B 0.032(8) 0.034(11) 0.052(11) -0.015(8) 0.006(7) -0.007(7)
C33B 0.032(8) 0.037(10) 0.030(8) -0.008(7) 0.001(6) 0.003(7)
C34B 0.059(11) 0.026(10) 0.036(9) -0.008(7) 0.000(8) 0.006(8)
C35B 0.038(9) 0.064(15) 0.066(13) -0.010(10) -0.004(9) 0.005(9)
N41B 0.032(7) 0.025(8) 0.049(8) 0.001(6) 0.012(6) 0.003(6)
C41B 0.041(10) 0.054(14) 0.055(12) 0.027(10) 0.007(8) -0.003(9)
C42B 0.041(10) 0.042(13) 0.074(15) 0.013(10) 0.010(9) 0.004(9)
O42B 0.059(8) 0.063(11) 0.063(10) 0.032(8) 0.013(7) 0.008(7)
C43B 0.062(12) 0.044(12) 0.036(9) 0.007(8) 0.004(8) 0.003(9)
S43B 0.043(2) 0.058(3) 0.051(3) 0.014(2) 0.0198(19) 0.006(2)
C44B 0.035(9) 0.047(12) 0.048(11) 0.010(9) 0.014(7) -0.014(8)
N51B 0.040(8) 0.029(8) 0.058(10) 0.011(7) 0.009(7) 0.000(7)
C51B 0.031(9) 0.070(16) 0.066(13) 0.006(11) -0.001(8) 0.009(9)
C53B 0.059(12) 0.042(13) 0.074(14) -0.003(11) -0.007(10) 0.018(10)
C54B 0.053(12) 0.071(18) 0.099(19) -0.026(14) -0.006(12) 0.009(12)
C55B 0.061(12) 0.082(17) 0.094(17) -0.013(13) 0.004(12) 0.009(12)
C56B 0.09(2) 0.08(2) 0.12(2) 0.016(18) -0.002(17) -0.011(16)
N61B 0.047(8) 0.043(10) 0.045(9) 0.006(7) 0.002(7) 0.004(7)
C61B 0.036(9) 0.062(14) 0.037(9) 0.002(9) -0.004(7) 0.003(9)
C62B 0.042(10) 0.11(2) 0.022(8) 0.016(10) 0.002(7) 0.011(12)
O62B 0.062(9) 0.071(11) 0.034(7) 0.006(7) 0.008(6) -0.010(8)
C63B 0.050(10) 0.048(12) 0.021(8) -0.005(7) 0.000(6) 0.002(8)
O63B 0.042(6) 0.045(8) 0.033(6) 0.010(5) 0.001(5) -0.005(6)
C64B 0.050(11) 0.064(15) 0.045(11) 0.000(10) 0.005(8) 0.003(10)
C65B 0.042(9) 0.037(11) 0.034(9) 0.010(7) 0.003(7) 0.010(8)
N71B 0.052(9) 0.053(12) 0.040(8) 0.012(7) 0.000(7) 0.001(8)
C71B 0.047(10) 0.058(13) 0.029(9) 0.008(8) 0.005(7) 0.002(9)
C73B 0.066(12) 0.061(14) 0.031(9) 0.017(9) 0.002(8) -0.004(11)
C74B 0.089(17) 0.09(2) 0.054(13) 0.042(13) 0.011(12) 0.010(14)
C75B 0.093(17) 0.11(2) 0.036(11) 0.007(12) 0.034(11) 0.012(16)
N81B 0.046(8) 0.034(9) 0.034(8) -0.005(6) 0.002(6) -0.004(7)
C81B 0.052(9) 0.023(9) 0.027(8) 0.006(6) 0.003(6) -0.004(8)
C82B 0.038(7) 0.019(8) 0.023(7) -0.001(6) 0.004(5) -0.007(7)
O82B 0.040(6) 0.033(7) 0.036(6) -0.005(5) 0.007(5) -0.003(5)
C83B 0.038(8) 0.046(12) 0.039(9) 0.012(8) 0.010(7) -0.013(8)
S83B 0.051(2) 0.074(4) 0.030(2) -0.004(2) 0.0093(17) 0.004(3)
C84B 0.046(10) 0.051(12) 0.031(9) 0.003(8) 0.008(7) -0.009(9)

loop_
_atom_type_symbol
_atom_type_description
_atom_type_scat_dispersion_real
_atom_type_scat_dispersion_imag
_atom_type_scat_source
C C 0.0181 0.0091 'International Tables Vol C Tables 4.2.6.8 and 6.1.1.4'
H H 0.0000 0.0000 'International Tables Vol C Tables 4.2.6.8 and 6.1.1.4'
N N 0.0311 0.0180 'International Tables Vol C Tables 4.2.6.8 and 6.1.1.4'
O O 0.0492 0.0322 'International Tables Vol C Tables 4.2.6.8 and 6.1.1.4'
S S 0.3331 0.5567 'International Tables Vol C Tables 4.2.6.8 and 6.1.1.4'
I I -0.3257 6.8362 'International Tables Vol C Tables 4.2.6.8 and 6.1.1.4'

loop_
_geom_angle_atom_site_label_1
_geom_angle_atom_site_label_2
_geom_angle_atom_site_label_3
_geom_angle
_geom_angle_site_symmetry_1
_geom_angle_site_symmetry_3
_geom_angle_publ_flag
C1S N1S C4S 132(3) . . ?
C1S N1S C3S 112(3) . . ?
C4S N1S C3S 115(3) . . ?
O1S C1S N1S 131(4) . . ?
O1S C1S C2S 118(3) . . ?
N1S C1S C2S 112(3) . . ?
C1S C2S H2S1 109.5 . . ?
C1S C2S H2S2 109.5 . . ?
H2S1 C2S H2S2 109.5 . . ?
C1S C2S H2S3 109.5 . . ?
H2S1 C2S H2S3 109.5 . . ?
H2S2 C2S H2S3 109.5 . . ?
N1S C3S H3S1 109.5 . . ?
N1S C3S H3S2 109.5 . . ?
H3S1 C3S H3S2 109.5 . . ?
N1S C3S H3S3 109.5 . . ?
H3S1 C3S H3S3 109.5 . . ?
H3S2 C3S H3S3 109.5 . . ?
N1S C4S H4S1 109.5 . . ?
N1S C4S H4S2 109.5 . . ?
H4S1 C4S H4S2 109.5 . . ?
N1S C4S H4S3 109.5 . . ?
H4S1 C4S H4S3 109.5 . . ?
H4S2 C4S H4S3 109.5 . . ?
C82A N11A C11A 120.6(14) . . ?
C82A N11A H11A 119.7 . . ?
C11A N11A H11A 119.7 . . ?
N11A C11A C25A 109.7(13) . . ?
N11A C11A C13A 111.1(12) . . ?
C25A C11A C13A 114.7(14) . . ?
N11A C11A H11B 107.0 . . ?
C25A C11A H11B 107.0 . . ?
C13A C11A H11B 107.0 . . ?
C11A C13A C14A 111.3(13) . . ?
C11A C13A H13A 109.4 . . ?
C14A C13A H13A 109.4 . . ?
C11A C13A H13B 109.4 . . ?
C14A C13A H13B 109.4 . . ?
H13A C13A H13B 108.0 . . ?
C19A C14A C15A 120.4(16) . . ?
C19A C14A C13A 124.1(17) . . ?
C15A C14A C13A 115.4(16) . . ?
C16A C15A C14A 117.4(17) . . ?
C16A C15A H15A 121.3 . . ?
C14A C15A H15A 121.3 . . ?
C17A C16A C15A 123(2) . . ?
C17A C16A H16A 118.7 . . ?
C15A C16A H16A 118.7 . . ?
C16A C17A C18A 119.6(16) . . ?
C16A C17A I17A 121.5(17) . . ?
C18A C17A I17A 118.9(13) . . ?
C19A C18A C17A 117.9(17) . . ?
C19A C18A H18A 121.0 . . ?
C17A C18A H18A 121.0 . . ?
C14A C19A C18A 122.0(18) . . ?
C14A C19A H19A 119.0 . . ?
C18A C19A H19A 119.0 . . ?
C25A N21A C21A 106.2(14) . . ?
N21A C21A C22A 115.2(15) . . ?
N21A C21A C23A 105.0(13) . . ?
C22A C21A C23A 108.4(15) . . ?
N21A C21A H21A 109.3 . . ?
C22A C21A H21A 109.3 . . ?
C23A C21A H21A 109.3 . . ?
O22A C22A N31A 122.3(16) . . ?
O22A C22A C21A 123.3(18) . . ?
N31A C22A C21A 114.2(15) . . ?
O23A C23A C24A 108.8(13) . . ?
O23A C23A C21A 101.4(12) . . ?
C24A C23A C21A 114.1(15) . . ?
O23A C23A H23A 110.7 . . ?
C24A C23A H23A 110.7 . . ?
C21A C23A H23A 110.7 . . ?
C25A O23A C23A 105.4(12) . . ?
C23A C24A H24A 109.5 . . ?
C23A C24A H24B 109.5 . . ?
H24A C24A H24B 109.5 . . ?
C23A C24A H24C 109.5 . . ?
H24A C24A H24C 109.5 . . ?
H24B C24A H24C 109.5 . . ?
N21A C25A O23A 117.7(13) . . ?
N21A C25A C11A 126.4(15) . . ?
O23A C25A C11A 115.9(13) . . ?
C22A N31A C31A 121.5(14) . . ?
C22A N31A H31A 119.3 . . ?
C31A N31A H31A 119.3 . . ?
N31A C31A C44A 106.6(12) . . ?
N31A C31A C33A 113.7(14) . . ?
C44A C31A C33A 117.0(15) . . ?
N31A C31A H31B 106.3 . . ?
C44A C31A H31B 106.3 . . ?
C33A C31A H31B 106.3 . . ?
C34A C33A C31A 108.5(16) . . ?
C34A C33A C35A 110.1(16) . . ?
C31A C33A C35A 112.3(13) . . ?
C34A C33A H33A 108.6 . . ?
C31A C33A H33A 108.6 . . ?
C35A C33A H33A 108.6 . . ?
C33A C34A H34A 109.5 . . ?
C33A C34A H34B 109.5 . . ?
H34A C34A H34B 109.5 . . ?
C33A C34A H34C 109.5 . . ?
H34A C34A H34C 109.5 . . ?
H34B C34A H34C 109.5 . . ?
C33A C35A H35A 109.5 . . ?
C33A C35A H35B 109.5 . . ?
H35A C35A H35B 109.5 . . ?
C33A C35A H35C 109.5 . . ?
H35A C35A H35C 109.5 . . ?
H35B C35A H35C 109.5 . . ?
C44A N41A C41A 110.9(15) . . ?
C43A C41A N41A 115.4(18) . . ?
C43A C41A C42A 124.1(18) . . ?
N41A C41A C42A 120.5(16) . . ?
O42A C42A N51A 125.7(18) . . ?
O42A C42A C41A 120.1(17) . . ?
N51A C42A C41A 114.1(16) . . ?
C41A C43A S43A 111.0(16) . . ?
C41A C43A H43A 124.5 . . ?
S43A C43A H43A 124.5 . . ?
C43A S43A C44A 88.3(9) . . ?
N41A C44A C31A 125.6(14) . . ?
N41A C44A S43A 114.0(13) . . ?
C31A C44A S43A 120.3(12) . . ?
C42A N51A C51A 121.3(16) . . ?
C42A N51A H51A 119.4 . . ?
C51A N51A H51A 119.4 . . ?
N51A C51A C65A 108.5(17) . . ?
N51A C51A C53A 110.9(15) . . ?
C65A C51A C53A 115.2(16) . . ?
N51A C51A H51B 107.3 . . ?
C65A C51A H51B 107.3 . . ?
C53A C51A H51B 107.3 . . ?
C55A C53A C51A 109.0(19) . . ?
C55A C53A C54A 114(2) . . ?
C51A C53A C54A 107.6(17) . . ?
C55A C53A H53A 108.6 . . ?
C51A C53A H53A 108.6 . . ?
C54A C53A H53A 108.6 . . ?
C53A C54A H54A 109.5 . . ?
C53A C54A H54B 109.5 . . ?
H54A C54A H54B 109.5 . . ?
C53A C54A H54C 109.5 . . ?
H54A C54A H54C 109.5 . . ?
H54B C54A H54C 109.5 . . ?
C53A C55A C56A 117(2) . . ?
C53A C55A H55A 108.1 . . ?
C56A C55A H55A 108.1 . . ?
C53A C55A H55B 108.1 . . ?
C56A C55A H55B 108.1 . . ?
H55A C55A H55B 107.3 . . ?
C55A C56A H56A 109.5 . . ?
C55A C56A H56B 109.5 . . ?
H56A C56A H56B 109.5 . . ?
C55A C56A H56C 109.5 . . ?
H56A C56A H56C 109.5 . . ?
H56B C56A H56C 109.5 . . ?
C65A N61A C61A 106.1(14) . . ?
N61A C61A C62A 108.6(14) . . ?
N61A C61A C63A 107.1(13) . . ?
C62A C61A C63A 108.8(16) . . ?
N61A C61A H61A 110.7 . . ?
C62A C61A H61A 110.7 . . ?
C63A C61A H61A 110.7 . . ?
O62A C62A N71A 124.9(19) . . ?
O62A C62A C61A 118.1(17) . . ?
N71A C62A C61A 116.9(19) . . ?
C64A C63A O63A 107.6(17) . . ?
C64A C63A C61A 109.6(16) . . ?
O63A C63A C61A 99.0(13) . . ?
C65A O63A C63A 107.2(13) . . ?
C63A C64A H64A 109.5 . . ?
C63A C64A H64B 109.5 . . ?
H64A C64A H64B 109.5 . . ?
C63A C64A H64C 109.5 . . ?
H64A C64A H64C 109.5 . . ?
H64B C64A H64C 109.5 . . ?
N61A C65A O63A 117.1(16) . . ?
N61A C65A C51A 125.1(16) . . ?
O63A C65A C51A 117.3(16) . . ?
C62A N71A C71A 119.1(19) . . ?
C62A N71A H71A 120.5 . . ?
C71A N71A H71A 120.5 . . ?
N71A C71A C84A 107.5(15) . . ?
N71A C71A C73A 109.7(18) . . ?
C84A C71A C73A 113.1(17) . . ?
N71A C71A H71B 108.8 . . ?
C84A C71A H71B 108.8 . . ?
C73A C71A H71B 108.8 . . ?
C74A C73A C75A 106(2) . . ?
C74A C73A C71A 108(2) . . ?
C75A C73A C71A 112.9(18) . . ?
C74A C73A H73A 110.0 . . ?
C75A C73A H73A 110.0 . . ?
C71A C73A H73A 110.0 . . ?
C73A C74A H74A 109.5 . . ?
C73A C74A H74B 109.5 . . ?
H74A C74A H74B 109.5 . . ?
C73A C74A H74C 109.5 . . ?
H74A C74A H74C 109.5 . . ?
H74B C74A H74C 109.5 . . ?
C73A C75A H75A 109.5 . . ?
C73A C75A H75B 109.5 . . ?
H75A C75A H75B 109.5 . . ?
C73A C75A H75C 109.5 . . ?
H75A C75A H75C 109.5 . . ?
H75B C75A H75C 109.5 . . ?
C84A N81A C81A 109.9(16) . . ?
C83A C81A N81A 115.9(16) . . ?
C83A C81A C82A 123.7(18) . . ?
N81A C81A C82A 120.4(15) . . ?
O82A C82A N11A 122.6(15) . . ?
O82A C82A C81A 120.7(15) . . ?
N11A C82A C81A 116.5(15) . . ?
C81A C83A S83A 109.5(16) . . ?
C81A C83A H83A 125.3 . . ?
S83A C83A H83A 125.3 . . ?
C84A S83A C83A 89.5(9) . . ?
N81A C84A C71A 122.1(18) . . ?
N81A C84A S83A 115.2(15) . . ?
C71A C84A S83A 122.7(13) . . ?
C82B N11B C11B 120.4(13) . . ?
C82B N11B H11C 119.8 . . ?
C11B N11B H11C 119.8 . . ?
N11B C11B C25B 110.7(13) . . ?
N11B C11B C13B 110.2(11) . . ?
C25B C11B C13B 113.8(13) . . ?
N11B C11B H11D 107.3 . . ?
C25B C11B H11D 107.3 . . ?
C13B C11B H11D 107.3 . . ?
C14B C13B C11B 111.7(11) . . ?
C14B C13B H13C 109.3 . . ?
C11B C13B H13C 109.3 . . ?
C14B C13B H13D 109.3 . . ?
C11B C13B H13D 109.3 . . ?
H13C C13B H13D 107.9 . . ?
C15B C14B C19B 116.4(14) . . ?
C15B C14B C13B 122.5(15) . . ?
C19B C14B C13B 121.1(15) . . ?
C16B C15B C14B 122.3(17) . . ?
C16B C15B H15B 118.8 . . ?
C14B C15B H15B 118.8 . . ?
C17B C16B C15B 120.1(18) . . ?
C17B C16B H16B 119.9 . . ?
C15B C16B H16B 119.9 . . ?
C16B C17B C18B 120.0(17) . . ?
C16B C17B I17B 119.9(16) . . ?
C18B C17B I17B 120.0(15) . . ?
C17B C18B C19B 120.1(17) . . ?
C17B C18B H18B 119.9 . . ?
C19B C18B H18B 119.9 . . ?
C18B C19B C14B 121.0(16) . . ?
C18B C19B H19B 119.5 . . ?
C14B C19B H19B 119.5 . . ?
C25B N21B C21B 105.0(14) . . ?
N21B C21B C23B 104.7(13) . . ?
N21B C21B C22B 111.6(14) . . ?
C23B C21B C22B 113.2(16) . . ?
N21B C21B H21B 109.1 . . ?
C23B C21B H21B 109.1 . . ?
C22B C21B H21B 109.1 . . ?
O22B C22B N31B 123.8(16) . . ?
O22B C22B C21B 117.7(15) . . ?
N31B C22B C21B 118.0(15) . . ?
O23B C23B C21B 103.6(13) . . ?
O23B C23B C24B 109.6(13) . . ?
C21B C23B C24B 114.8(17) . . ?
O23B C23B H23B 109.5 . . ?
C21B C23B H23B 109.5 . . ?
C24B C23B H23B 109.5 . . ?
C25B O23B C23B 102.2(13) . . ?
C23B C24B H24D 109.5 . . ?
C23B C24B H24E 109.5 . . ?
H24D C24B H24E 109.5 . . ?
C23B C24B H24F 109.5 . . ?
H24D C24B H24F 109.5 . . ?
H24E C24B H24F 109.5 . . ?
N21B C25B O23B 119.8(14) . . ?
N21B C25B C11B 124.7(15) . . ?
O23B C25B C11B 115.5(14) . . ?
C22B N31B C31B 122.8(15) . . ?
C22B N31B H31C 118.6 . . ?
C31B N31B H31C 118.6 . . ?
N31B C31B C44B 108.4(13) . . ?
N31B C31B C33B 112.5(15) . . ?
C44B C31B C33B 115.8(15) . . ?
N31B C31B H31D 106.5 . . ?
C44B C31B H31D 106.5 . . ?
C33B C31B H31D 106.5 . . ?
C34B C33B C35B 112.6(16) . . ?
C34B C33B C31B 114.2(14) . . ?
C35B C33B C31B 108.3(14) . . ?
C34B C33B H33B 107.1 . . ?
C35B C33B H33B 107.1 . . ?
C31B C33B H33B 107.1 . . ?
C33B C34B H34D 109.5 . . ?
C33B C34B H34E 109.5 . . ?
H34D C34B H34E 109.5 . . ?
C33B C34B H34F 109.5 . . ?
H34D C34B H34F 109.5 . . ?
H34E C34B H34F 109.5 . . ?
C33B C35B H35D 109.5 . . ?
C33B C35B H35E 109.5 . . ?
H35D C35B H35E 109.5 . . ?
C33B C35B H35F 109.5 . . ?
H35D C35B H35F 109.5 . . ?
H35E C35B H35F 109.5 . . ?
C44B N41B C41B 109.8(15) . . ?
C43B C41B N41B 116.8(17) . . ?
C43B C41B C42B 123.2(18) . . ?
N41B C41B C42B 119.9(18) . . ?
O42B C42B N51B 123.9(18) . . ?
O42B C42B C41B 120.7(19) . . ?
N51B C42B C41B 115.3(19) . . ?
C41B C43B S43B 110.0(14) . . ?
C41B C43B H43B 125.0 . . ?
S43B C43B H43B 125.0 . . ?
C43B S43B C44B 87.7(9) . . ?
N41B C44B C31B 124.3(16) . . ?
N41B C44B S43B 115.5(14) . . ?
C31B C44B S43B 120.2(14) . . ?
C42B N51B C51B 121.9(18) . . ?
C42B N51B H51C 119.1 . . ?
C51B N51B H51C 119.1 . . ?
C65B C51B N51B 109.4(19) . . ?
C65B C51B C53B 112.5(17) . . ?
N51B C51B C53B 110.2(16) . . ?
C65B C51B H51D 108.2 . . ?
N51B C51B H51D 108.2 . . ?
C53B C51B H51D 108.2 . . ?
C55B C53B C54B 111(2) . . ?
C55B C53B C51B 118(2) . . ?
C54B C53B C51B 107.6(18) . . ?
C55B C53B H53B 106.4 . . ?
C54B C53B H53B 106.4 . . ?
C51B C53B H53B 106.4 . . ?
C53B C54B H54D 109.5 . . ?
C53B C54B H54E 109.5 . . ?
H54D C54B H54E 109.5 . . ?
C53B C54B H54F 109.5 . . ?
H54D C54B H54F 109.5 . . ?
H54E C54B H54F 109.5 . . ?
C53B C55B C56B 112(3) . . ?
C53B C55B H55C 109.3 . . ?
C56B C55B H55C 109.3 . . ?
C53B C55B H55D 109.3 . . ?
C56B C55B H55D 109.3 . . ?
H55C C55B H55D 108.0 . . ?
C55B C56B H56D 109.5 . . ?
C55B C56B H56E 109.5 . . ?
H56D C56B H56E 109.5 . . ?
C55B C56B H56F 109.5 . . ?
H56D C56B H56F 109.5 . . ?
H56E C56B H56F 109.5 . . ?
C65B N61B C61B 106.5(16) . . ?
N61B C61B C62B 112.1(16) . . ?
N61B C61B C63B 104.3(15) . . ?
C62B C61B C63B 109.1(17) . . ?
N61B C61B H61B 110.4 . . ?
C62B C61B H61B 110.4 . . ?
C63B C61B H61B 110.4 . . ?
O62B C62B N71B 122(2) . . ?
O62B C62B C61B 122.2(18) . . ?
N71B C62B C61B 116(2) . . ?
O63B C63B C61B 102.0(15) . . ?
O63B C63B C64B 110.3(15) . . ?
C61B C63B C64B 114.8(16) . . ?
O63B C63B H63B 109.8 . . ?
C61B C63B H63B 109.8 . . ?
C64B C63B H63B 109.8 . . ?
C65B O63B C63B 105.8(13) . . ?
C63B C64B H64D 109.5 . . ?
C63B C64B H64E 109.5 . . ?
H64D C64B H64E 109.5 . . ?
C63B C64B H64F 109.5 . . ?
H64D C64B H64F 109.5 . . ?
H64E C64B H64F 109.5 . . ?
N61B C65B O63B 116.4(17) . . ?
N61B C65B C51B 127.3(18) . . ?
O63B C65B C51B 116.1(16) . . ?
C62B N71B C71B 122(2) . . ?
C62B N71B H71C 118.9 . . ?
C71B N71B H71C 118.9 . . ?
N71B C71B C84B 107.4(14) . . ?
N71B C71B C73B 114.8(18) . . ?
C84B C71B C73B 114.7(16) . . ?
N71B C71B H71D 106.5 . . ?
C84B C71B H71D 106.5 . . ?
C73B C71B H71D 106.5 . . ?
C75B C73B C74B 113(2) . . ?
C75B C73B C71B 110(2) . . ?
C74B C73B C71B 110.6(18) . . ?
C75B C73B H73B 107.6 . . ?
C74B C73B H73B 107.6 . . ?
C71B C73B H73B 107.6 . . ?
C73B C74B H74D 109.5 . . ?
C73B C74B H74E 109.5 . . ?
H74D C74B H74E 109.5 . . ?
C73B C74B H74F 109.5 . . ?
H74D C74B H74F 109.5 . . ?
H74E C74B H74F 109.5 . . ?
C73B C75B H75D 109.5 . . ?
C73B C75B H75E 109.5 . . ?
H75D C75B H75E 109.5 . . ?
C73B C75B H75F 109.5 . . ?
H75D C75B H75F 109.5 . . ?
H75E C75B H75F 109.5 . . ?
C84B N81B C81B 110.7(16) . . ?
C83B C81B N81B 114.9(15) . . ?
C83B C81B C82B 125.7(16) . . ?
N81B C81B C82B 119.3(15) . . ?
O82B C82B N11B 122.3(13) . . ?
O82B C82B C81B 121.4(14) . . ?
N11B C82B C81B 116.2(14) . . ?
C81B C83B S83B 111.5(14) . . ?
C81B C83B H83B 124.2 . . ?
S83B C83B H83B 124.2 . . ?
C83B S83B C84B 89.3(9) . . ?
N81B C84B C71B 122.2(17) . . ?
N81B C84B S83B 113.6(15) . . ?
C71B C84B S83B 124.1(13) . . ?

loop_
_geom_bond_atom_site_label_1
_geom_bond_atom_site_label_2
_geom_bond_distance
_geom_bond_site_symmetry_2
_geom_bond_publ_flag
N1S C1S 1.27(4) . ?
N1S C4S 1.44(4) . ?
N1S C3S 1.49(4) . ?
O1S C1S 1.17(3) . ?
C1S C2S 1.62(5) . ?
C2S H2S1 0.9600 . ?
C2S H2S2 0.9600 . ?
C2S H2S3 0.9600 . ?
C3S H3S1 0.9600 . ?
C3S H3S2 0.9600 . ?
C3S H3S3 0.9600 . ?
C4S H4S1 0.9600 . ?
C4S H4S2 0.9600 . ?
C4S H4S3 0.9600 . ?
N11A C82A 1.33(2) . ?
N11A C11A 1.48(2) . ?
N11A H11A 0.8600 . ?
C11A C25A 1.48(2) . ?
C11A C13A 1.50(2) . ?
C11A H11B 0.9800 . ?
C13A C14A 1.52(2) . ?
C13A H13A 0.9700 . ?
C13A H13B 0.9700 . ?
C14A C19A 1.36(3) . ?
C14A C15A 1.43(3) . ?
C15A C16A 1.41(2) . ?
C15A H15A 0.9300 . ?
C16A C17A 1.37(3) . ?
C16A H16A 0.9300 . ?
C17A C18A 1.43(3) . ?
C17A I17A 2.081(16) . ?
C18A C19A 1.41(3) . ?
C18A H18A 0.9300 . ?
C19A H19A 0.9300 . ?
N21A C25A 1.28(2) . ?
N21A C21A 1.47(2) . ?
C21A C22A 1.49(2) . ?
C21A C23A 1.55(3) . ?
C21A H21A 0.9800 . ?
C22A O22A 1.21(2) . ?
C22A N31A 1.40(2) . ?
C23A O23A 1.488(19) . ?
C23A C24A 1.50(2) . ?
C23A H23A 0.9800 . ?
O23A C25A 1.38(2) . ?
C24A H24A 0.9600 . ?
C24A H24B 0.9600 . ?
C24A H24C 0.9600 . ?
N31A C31A 1.45(2) . ?
N31A H31A 0.8600 . ?
C31A C44A 1.52(2) . ?
C31A C33A 1.53(2) . ?
C31A H31B 0.9800 . ?
C33A C34A 1.53(3) . ?
C33A C35A 1.54(3) . ?
C33A H33A 0.9800 . ?
C34A H34A 0.9600 . ?
C34A H34B 0.9600 . ?
C34A H34C 0.9600 . ?
C35A H35A 0.9600 . ?
C35A H35B 0.9600 . ?
C35A H35C 0.9600 . ?
N41A C44A 1.26(2) . ?
N41A C41A 1.41(2) . ?
C41A C43A 1.31(3) . ?
C41A C42A 1.52(3) . ?
C42A O42A 1.21(2) . ?
C42A N51A 1.33(2) . ?
C43A S43A 1.71(2) . ?
C43A H43A 0.9300 . ?
S43A C44A 1.761(16) . ?
N51A C51A 1.49(2) . ?
N51A H51A 0.8600 . ?
C51A C65A 1.49(3) . ?
C51A C53A 1.53(3) . ?
C51A H51B 0.9800 . ?
C53A C55A 1.48(3) . ?
C53A C54A 1.55(3) . ?
C53A H53A 0.9800 . ?
C54A H54A 0.9600 . ?
C54A H54B 0.9600 . ?
C54A H54C 0.9600 . ?
C55A C56A 1.52(3) . ?
C55A H55A 0.9700 . ?
C55A H55B 0.9700 . ?
C56A H56A 0.9600 . ?
C56A H56B 0.9600 . ?
C56A H56C 0.9600 . ?
N61A C65A 1.30(2) . ?
N61A C61A 1.45(2) . ?
C61A C62A 1.55(3) . ?
C61A C63A 1.56(2) . ?
C61A H61A 0.9800 . ?
C62A O62A 1.26(3) . ?
C62A N71A 1.33(3) . ?
C63A C64A 1.49(3) . ?
C63A O63A 1.50(2) . ?
O63A C65A 1.36(2) . ?
C64A H64A 0.9600 . ?
C64A H64B 0.9600 . ?
C64A H64C 0.9600 . ?
N71A C71A 1.48(3) . ?
N71A H71A 0.8600 . ?
C71A C84A 1.52(3) . ?
C71A C73A 1.56(3) . ?
C71A H71B 0.9800 . ?
C73A C74A 1.53(3) . ?
C73A C75A 1.54(4) . ?
C73A H73A 0.9800 . ?
C74A H74A 0.9600 . ?
C74A H74B 0.9600 . ?
C74A H74C 0.9600 . ?
C75A H75A 0.9600 . ?
C75A H75B 0.9600 . ?
C75A H75C 0.9600 . ?
N81A C84A 1.28(2) . ?
N81A C81A 1.44(2) . ?
C81A C83A 1.32(3) . ?
C81A C82A 1.46(2) . ?
C82A O82A 1.24(2) . ?
C83A S83A 1.75(2) . ?
C83A H83A 0.9300 . ?
S83A C84A 1.73(2) . ?
N11B C82B 1.36(2) . ?
N11B C11B 1.460(18) . ?
N11B H11C 0.8600 . ?
C11B C25B 1.50(2) . ?
C11B C13B 1.53(2) . ?
C11B H11D 0.9800 . ?
C13B C14B 1.50(2) . ?
C13B H13C 0.9700 . ?
C13B H13D 0.9700 . ?
C14B C15B 1.37(2) . ?
C14B C19B 1.42(2) . ?
C15B C16B 1.37(2) . ?
C15B H15B 0.9300 . ?
C16B C17B 1.37(3) . ?
C16B H16B 0.9300 . ?
C17B C18B 1.37(3) . ?
C17B I17B 2.104(18) . ?
C18B C19B 1.38(2) . ?
C18B H18B 0.9300 . ?
C19B H19B 0.9300 . ?
N21B C25B 1.26(2) . ?
N21B C21B 1.45(2) . ?
C21B C23B 1.49(3) . ?
C21B C22B 1.50(2) . ?
C21B H21B 0.9800 . ?
C22B O22B 1.28(2) . ?
C22B N31B 1.33(2) . ?
C23B O23B 1.474(19) . ?
C23B C24B 1.53(2) . ?
C23B H23B 0.9800 . ?
O23B C25B 1.36(2) . ?
C24B H24D 0.9600 . ?
C24B H24E 0.9600 . ?
C24B H24F 0.9600 . ?
N31B C31B 1.48(2) . ?
N31B H31C 0.8600 . ?
C31B C44B 1.50(3) . ?
C31B C33B 1.55(2) . ?
C31B H31D 0.9800 . ?
C33B C34B 1.48(2) . ?
C33B C35B 1.54(3) . ?
C33B H33B 0.9800 . ?
C34B H34D 0.9600 . ?
C34B H34E 0.9600 . ?
C34B H34F 0.9600 . ?
C35B H35D 0.9600 . ?
C35B H35E 0.9600 . ?
C35B H35F 0.9600 . ?
N41B C44B 1.27(2) . ?
N41B C41B 1.37(2) . ?
C41B C43B 1.34(3) . ?
C41B C42B 1.49(3) . ?
C42B O42B 1.22(3) . ?
C42B N51B 1.33(3) . ?
C43B S43B 1.72(2) . ?
C43B H43B 0.9300 . ?
S43B C44B 1.754(19) . ?
N51B C51B 1.48(2) . ?
N51B H51C 0.8600 . ?
C51B C65B 1.47(3) . ?
C51B C53B 1.60(3) . ?
C51B H51D 0.9800 . ?
C53B C55B 1.51(4) . ?
C53B C54B 1.56(3) . ?
C53B H53B 0.9800 . ?
C54B H54D 0.9600 . ?
C54B H54E 0.9600 . ?
C54B H54F 0.9600 . ?
C55B C56B 1.58(5) . ?
C55B H55C 0.9700 . ?
C55B H55D 0.9700 . ?
C56B H56D 0.9600 . ?
C56B H56E 0.9600 . ?
C56B H56F 0.9600 . ?
N61B C65B 1.28(2) . ?
N61B C61B 1.48(3) . ?
C61B C62B 1.52(3) . ?
C61B C63B 1.52(3) . ?
C61B H61B 0.9800 . ?
C62B O62B 1.27(3) . ?
C62B N71B 1.36(3) . ?
C63B O63B 1.47(2) . ?
C63B C64B 1.52(3) . ?
C63B H63B 0.9800 . ?
O63B C65B 1.37(2) . ?
C64B H64D 0.9600 . ?
C64B H64E 0.9600 . ?
C64B H64F 0.9600 . ?
N71B C71B 1.45(3) . ?
N71B H71C 0.8600 . ?
C71B C84B 1.51(3) . ?
C71B C73B 1.55(3) . ?
C71B H71D 0.9800 . ?
C73B C75B 1.49(4) . ?
C73B C74B 1.51(3) . ?
C73B H73B 0.9800 . ?
C74B H74D 0.9600 . ?
C74B H74E 0.9600 . ?
C74B H74F 0.9600 . ?
C75B H75D 0.9600 . ?
C75B H75E 0.9600 . ?
C75B H75F 0.9600 . ?
N81B C84B 1.29(2) . ?
N81B C81B 1.41(2) . ?
C81B C83B 1.34(3) . ?
C81B C82B 1.47(2) . ?
C82B O82B 1.248(19) . ?
C83B S83B 1.696(18) . ?
C83B H83B 0.9300 . ?
S83B C84B 1.76(2) . ?

loop_
_geom_torsion_atom_site_label_1
_geom_torsion_atom_site_label_2
_geom_torsion_atom_site_label_3
_geom_torsion_atom_site_label_4
_geom_torsion
_geom_torsion_site_symmetry_1
_geom_torsion_site_symmetry_2
_geom_torsion_site_symmetry_3
_geom_torsion_site_symmetry_4
_geom_torsion_publ_flag
C4S N1S C1S O1S 176(4) . . . . ?
C3S N1S C1S O1S -5(5) . . . . ?
C4S N1S C1S C2S -2(5) . . . . ?
C3S N1S C1S C2S 177(3) . . . . ?
C82A N11A C11A C25A -74.3(19) . . . . ?
C82A N11A C11A C13A 157.9(15) . . . . ?
N11A C11A C13A C14A -177.9(15) . . . . ?
C25A C11A C13A C14A 57.1(19) . . . . ?
C11A C13A C14A C19A -112.2(19) . . . . ?
C11A C13A C14A C15A 67(2) . . . . ?
C19A C14A C15A C16A 1(3) . . . . ?
C13A C14A C15A C16A -178.2(15) . . . . ?
C14A C15A C16A C17A 0(3) . . . . ?
C15A C16A C17A C18A -1(3) . . . . ?
C15A C16A C17A I17A 175.9(14) . . . . ?
C16A C17A C18A C19A 2(3) . . . . ?
I17A C17A C18A C19A -175.4(13) . . . . ?
C15A C14A C19A C18A 0(3) . . . . ?
C13A C14A C19A C18A 178.8(15) . . . . ?
C17A C18A C19A C14A -1(3) . . . . ?
C25A N21A C21A C22A 102.2(17) . . . . ?
C25A N21A C21A C23A -17.0(17) . . . . ?
N21A C21A C22A O22A 172.2(18) . . . . ?
C23A C21A C22A O22A -71(2) . . . . ?
N21A C21A C22A N31A -11(2) . . . . ?
C23A C21A C22A N31A 106.2(17) . . . . ?
N21A C21A C23A O23A 20.3(16) . . . . ?
C22A C21A C23A O23A -103.3(15) . . . . ?
N21A C21A C23A C24A -96.5(16) . . . . ?
C22A C21A C23A C24A 139.9(16) . . . . ?
C24A C23A O23A C25A 103.8(15) . . . . ?
C21A C23A O23A C25A -16.7(15) . . . . ?
C21A N21A C25A O23A 6.5(19) . . . . ?
C21A N21A C25A C11A -172.2(15) . . . . ?
C23A O23A C25A N21A 7.4(18) . . . . ?
C23A O23A C25A C11A -173.7(12) . . . . ?
N11A C11A C25A N21A 110.9(18) . . . . ?
C13A C11A C25A N21A -123.3(17) . . . . ?
N11A C11A C25A O23A -67.9(17) . . . . ?
C13A C11A C25A O23A 57.9(18) . . . . ?
O22A C22A N31A C31A 15(3) . . . . ?
C21A C22A N31A C31A -161.5(15) . . . . ?
C22A N31A C31A C44A 110.2(17) . . . . ?
C22A N31A C31A C33A -119.4(17) . . . . ?
N31A C31A C33A C34A 68.4(19) . . . . ?
C44A C31A C33A C34A -166.6(15) . . . . ?
N31A C31A C33A C35A -53(2) . . . . ?
C44A C31A C33A C35A 72(2) . . . . ?
C44A N41A C41A C43A -4(3) . . . . ?
C44A N41A C41A C42A 175.5(18) . . . . ?
C43A C41A C42A O42A 1(3) . . . . ?
N41A C41A C42A O42A -179.1(18) . . . . ?
C43A C41A C42A N51A -178(2) . . . . ?
N41A C41A C42A N51A 2(3) . . . . ?
N41A C41A C43A S43A 0(3) . . . . ?
C42A C41A C43A S43A -179.6(17) . . . . ?
C41A C43A S43A C44A 2.6(19) . . . . ?
C41A N41A C44A C31A -176.2(17) . . . . ?
C41A N41A C44A S43A 6(2) . . . . ?
N31A C31A C44A N41A -27(2) . . . . ?
C33A C31A C44A N41A -155.8(17) . . . . ?
N31A C31A C44A S43A 150.0(12) . . . . ?
C33A C31A C44A S43A 22(2) . . . . ?
C43A S43A C44A N41A -5.4(16) . . . . ?
C43A S43A C44A C31A 177.0(16) . . . . ?
O42A C42A N51A C51A 4(3) . . . . ?
C41A C42A N51A C51A -178.0(17) . . . . ?
C42A N51A C51A C65A -81(2) . . . . ?
C42A N51A C51A C53A 151.5(18) . . . . ?
N51A C51A C53A C55A -63(2) . . . . ?
C65A C51A C53A C55A 173.1(19) . . . . ?
N51A C51A C53A C54A 172.2(17) . . . . ?
C65A C51A C53A C54A 48(2) . . . . ?
C51A C53A C55A C56A -177(2) . . . . ?
C54A C53A C55A C56A -57(3) . . . . ?
C65A N61A C61A C62A 103.9(17) . . . . ?
C65A N61A C61A C63A -13.4(18) . . . . ?
N61A C61A C62A O62A -175.7(16) . . . . ?
C63A C61A C62A O62A -59(2) . . . . ?
N61A C61A C62A N71A 3(2) . . . . ?
C63A C61A C62A N71A 119.3(19) . . . . ?
N61A C61A C63A C64A -94.4(18) . . . . ?
C62A C61A C63A C64A 148.4(17) . . . . ?
N61A C61A C63A O63A 18.0(18) . . . . ?
C62A C61A C63A O63A -99.2(16) . . . . ?
C64A C63A O63A C65A 97.4(17) . . . . ?
C61A C63A O63A C65A -16.6(18) . . . . ?
C61A N61A C65A O63A 2(2) . . . . ?
C61A N61A C65A C51A -169.3(17) . . . . ?
C63A O63A C65A N61A 10(2) . . . . ?
C63A O63A C65A C51A -177.4(16) . . . . ?
N51A C51A C65A N61A 111(2) . . . . ?
C53A C51A C65A N61A -124(2) . . . . ?
N51A C51A C65A O63A -60(2) . . . . ?
C53A C51A C65A O63A 65(2) . . . . ?
O62A C62A N71A C71A 15(3) . . . . ?
C61A C62A N71A C71A -164.0(16) . . . . ?
C62A N71A C71A C84A 84(2) . . . . ?
C62A N71A C71A C73A -152.8(18) . . . . ?
N71A C71A C73A C74A 152.7(19) . . . . ?
C84A C71A C73A C74A -87(2) . . . . ?
N71A C71A C73A C75A 36(3) . . . . ?
C84A C71A C73A C75A 156(2) . . . . ?
C84A N81A C81A C83A -3(3) . . . . ?
C84A N81A C81A C82A 177.6(18) . . . . ?
C11A N11A C82A O82A 7(3) . . . . ?
C11A N11A C82A C81A -168.3(15) . . . . ?
C83A C81A C82A O82A -2(3) . . . . ?
N81A C81A C82A O82A 177.4(17) . . . . ?
C83A C81A C82A N11A 173.2(19) . . . . ?
N81A C81A C82A N11A -7(3) . . . . ?
N81A C81A C83A S83A 1(2) . . . . ?
C82A C81A C83A S83A -179.0(15) . . . . ?
C81A C83A S83A C84A 0.1(17) . . . . ?
C81A N81A C84A C71A -174.8(19) . . . . ?
C81A N81A C84A S83A 3(2) . . . . ?
N71A C71A C84A N81A -11(3) . . . . ?
C73A C71A C84A N81A -133(2) . . . . ?
N71A C71A C84A S83A 171.2(15) . . . . ?
C73A C71A C84A S83A 50(3) . . . . ?
C83A S83A C84A N81A -1.8(17) . . . . ?
C83A S83A C84A C71A 175.7(18) . . . . ?
C82B N11B C11B C25B -77.2(18) . . . . ?
C82B N11B C11B C13B 156.1(14) . . . . ?
N11B C11B C13B C14B -179.1(14) . . . . ?
C25B C11B C13B C14B 55.9(18) . . . . ?
C11B C13B C14B C15B -113.0(17) . . . . ?
C11B C13B C14B C19B 65(2) . . . . ?
C19B C14B C15B C16B -1(2) . . . . ?
C13B C14B C15B C16B 177.0(15) . . . . ?
C14B C15B C16B C17B 1(3) . . . . ?
C15B C16B C17B C18B -1(3) . . . . ?
C15B C16B C17B I17B -177.0(13) . . . . ?
C16B C17B C18B C19B 1(3) . . . . ?
I17B C17B C18B C19B 177.1(14) . . . . ?
C17B C18B C19B C14B -1(3) . . . . ?
C15B C14B C19B C18B 1(2) . . . . ?
C13B C14B C19B C18B -176.8(16) . . . . ?
C25B N21B C21B C23B -17.4(17) . . . . ?
C25B N21B C21B C22B 105.4(17) . . . . ?
N21B C21B C22B O22B 172.8(16) . . . . ?
C23B C21B C22B O22B -69(2) . . . . ?
N21B C21B C22B N31B -15(2) . . . . ?
C23B C21B C22B N31B 103(2) . . . . ?
N21B C21B C23B O23B 21.8(16) . . . . ?
C22B C21B C23B O23B -99.9(15) . . . . ?
N21B C21B C23B C24B -97.7(16) . . . . ?
C22B C21B C23B C24B 140.6(16) . . . . ?
C21B C23B O23B C25B -18.1(15) . . . . ?
C24B C23B O23B C25B 104.9(17) . . . . ?
C21B N21B C25B O23B 6.0(19) . . . . ?
C21B N21B C25B C11B -171.6(14) . . . . ?
C23B O23B C25B N21B 8.3(18) . . . . ?
C23B O23B C25B C11B -173.9(12) . . . . ?
N11B C11B C25B N21B 111.2(18) . . . . ?
C13B C11B C25B N21B -124.1(16) . . . . ?
N11B C11B C25B O23B -66.5(18) . . . . ?
C13B C11B C25B O23B 58.2(17) . . . . ?
O22B C22B N31B C31B 16(3) . . . . ?
C21B C22B N31B C31B -156.1(17) . . . . ?
C22B N31B C31B C44B 106.3(19) . . . . ?
C22B N31B C31B C33B -124.3(18) . . . . ?
N31B C31B C33B C34B -57.4(19) . . . . ?
C44B C31B C33B C34B 68(2) . . . . ?
N31B C31B C33B C35B 68.9(18) . . . . ?
C44B C31B C33B C35B -165.7(15) . . . . ?
C44B N41B C41B C43B 0(3) . . . . ?
C44B N41B C41B C42B 177.2(19) . . . . ?
C43B C41B C42B O42B -3(4) . . . . ?
N41B C41B C42B O42B 180(2) . . . . ?
C43B C41B C42B N51B -180(2) . . . . ?
N41B C41B C42B N51B 3(3) . . . . ?
N41B C41B C43B S43B -3(3) . . . . ?
C42B C41B C43B S43B 179.8(18) . . . . ?
C41B C43B S43B C44B 3.6(17) . . . . ?
C41B N41B C44B C31B -179.4(18) . . . . ?
C41B N41B C44B S43B 3(2) . . . . ?
N31B C31B C44B N41B -25(2) . . . . ?
C33B C31B C44B N41B -152.4(19) . . . . ?
N31B C31B C44B S43B 152.3(13) . . . . ?
C33B C31B C44B S43B 25(2) . . . . ?
C43B S43B C44B N41B -4.1(16) . . . . ?
C43B S43B C44B C31B 178.4(16) . . . . ?
O42B C42B N51B C51B 7(3) . . . . ?
C41B C42B N51B C51B -176.9(19) . . . . ?
C42B N51B C51B C65B -79(2) . . . . ?
C42B N51B C51B C53B 157(2) . . . . ?
C65B C51B C53B C55B -179(2) . . . . ?
N51B C51B C53B C55B -56(3) . . . . ?
C65B C51B C53B C54B 54(3) . . . . ?
N51B C51B C53B C54B 177(2) . . . . ?
C54B C53B C55B C56B 56(3) . . . . ?
C51B C53B C55B C56B -69(3) . . . . ?
C65B N61B C61B C62B 101.5(18) . . . . ?
C65B N61B C61B C63B -16.4(19) . . . . ?
N61B C61B C62B O62B -175.7(16) . . . . ?
C63B C61B C62B O62B -61(2) . . . . ?
N61B C61B C62B N71B 3(2) . . . . ?
C63B C61B C62B N71B 118.1(18) . . . . ?
N61B C61B C63B O63B 21.6(18) . . . . ?
C62B C61B C63B O63B -98.4(18) . . . . ?
N61B C61B C63B C64B -97.6(19) . . . . ?
C62B C61B C63B C64B 142.4(18) . . . . ?
C61B C63B O63B C65B -19.7(18) . . . . ?
C64B C63B O63B C65B 102.7(18) . . . . ?
C61B N61B C65B O63B 4(2) . . . . ?
C61B N61B C65B C51B -169.8(18) . . . . ?
C63B O63B C65B N61B 11(2) . . . . ?
C63B O63B C65B C51B -174.8(16) . . . . ?
N51B C51B C65B N61B 111(2) . . . . ?
C53B C51B C65B N61B -126(2) . . . . ?
N51B C51B C65B O63B -63(2) . . . . ?
C53B C51B C65B O63B 60(2) . . . . ?
O62B C62B N71B C71B 12(3) . . . . ?
C61B C62B N71B C71B -167.1(15) . . . . ?
C62B N71B C71B C84B 86(2) . . . . ?
C62B N71B C71B C73B -145.0(18) . . . . ?
N71B C71B C73B C75B 158.2(19) . . . . ?
C84B C71B C73B C75B -77(2) . . . . ?
N71B C71B C73B C74B 33(3) . . . . ?
C84B C71B C73B C74B 158(2) . . . . ?
C84B N81B C81B C83B 0(2) . . . . ?
C84B N81B C81B C82B 178.5(16) . . . . ?
C11B N11B C82B O82B 9(2) . . . . ?
C11B N11B C82B C81B -170.5(14) . . . . ?
C83B C81B C82B O82B -4(3) . . . . ?
N81B C81B C82B O82B 177.2(15) . . . . ?
C83B C81B C82B N11B 175.3(17) . . . . ?
N81B C81B C82B N11B -3(2) . . . . ?
N81B C81B C83B S83B 0(2) . . . . ?
C82B C81B C83B S83B -178.1(14) . . . . ?
C81B C83B S83B C84B -0.4(15) . . . . ?
C81B N81B C84B C71B -176.4(17) . . . . ?
C81B N81B C84B S83B 0(2) . . . . ?
N71B C71B C84B N81B -12(3) . . . . ?
C73B C71B C84B N81B -141(2) . . . . ?
N71B C71B C84B S83B 172.2(15) . . . . ?
C73B C71B C84B S83B 43(3) . . . . ?
C83B S83B C84B N81B 0.4(16) . . . . ?
C83B S83B C84B C71B 176.5(18) . . . . ?
